data_4132808
loop_
_publ_author_name
'Yamabayashi, Tsutomu'
'Atzori, Matteo'
'Tesi, Lorenzo'
'Cosquer, Goulven'
'Santanni, Fabio'
'Boulon, Marie-Emmanuelle'
'Morra, Elena'
'Benci, Stefano'
'Torre, Renato'
'Chiesa, Mario'
'Sorace, Lorenzo'
'Sessoli, Roberta'
'Yamashita, Masahiro'

_publ_section_title
;
 Scaling Up Electronic Spin Qubits into a Three-Dimensional Metal-Organic
 Framework.
;
_journal_issue 38
_journal_name_full 'Journal of the American Chemical Society'
_journal_page_first 12090
_journal_page_last 12101
_journal_paper_doi 10.1021/jacs.8b06733
_journal_volume 140
_journal_year 2018
_chemical_formula_sum 'C58 H32 N6 O9 V Zn2'
_chemical_formula_weight 1138.58
_space_group_IT_number 75
_space_group_name_Hall 'P 4'
_space_group_name_H-M_alt 'P 4'
_symmetry_cell_setting tetragonal
_symmetry_space_group_name_H-M 'P 4'
_atom_sites_solution_hydrogens geom
_atom_sites_solution_primary direct
_atom_sites_solution_secondary difmap
_audit_creation_method SHELXL-97
_cell_angle_alpha 90.00
_cell_angle_beta 90.00
_cell_angle_gamma 90.00
_cell_formula_units_Z 1
_cell_length_a 16.644(2)
_cell_length_b 16.644(2)
_cell_length_c 13.854(2)
_cell_measurement_reflns_used 66117
_cell_measurement_temperature 293(2)
_cell_measurement_theta_max 50.00
_cell_measurement_theta_min 0.81
_cell_volume 3837.9(9)
_computing_cell_refinement CrysAlisPro
_computing_data_reduction CrysAlisPro
_computing_structure_refinement 'SHELXL-97 (Sheldrick, 1997)'
_computing_structure_solution 'SHELXS-97 (Sheldrick, 1990)'
_diffrn_ambient_temperature 100(2)
_diffrn_detector_area_resol_mean '4096 x 4096 pixcel'
_diffrn_measured_fraction_theta_full 0.960
_diffrn_measured_fraction_theta_max 0.960
_diffrn_measurement_device_type 'PLS-II beamline MX'
_diffrn_measurement_method '\w scans'
_diffrn_radiation_detector 'ADSC Quantum210'
_diffrn_radiation_monochromator 'Double crystal monochromator'
_diffrn_radiation_source 'Bending magnet'
_diffrn_radiation_type Synchrotron
_diffrn_radiation_wavelength 0.80000
_diffrn_reflns_av_R_equivalents 0.0847
_diffrn_reflns_av_sigmaI/netI 0.0329
_diffrn_reflns_limit_h_max 20
_diffrn_reflns_limit_h_min -20
_diffrn_reflns_limit_k_max 20
_diffrn_reflns_limit_k_min -20
_diffrn_reflns_limit_l_max 15
_diffrn_reflns_limit_l_min -15
_diffrn_reflns_number 66117
_diffrn_reflns_theta_full 25.99
_diffrn_reflns_theta_max 25.99
_diffrn_reflns_theta_min 1.91
_exptl_absorpt_coefficient_mu 0.391
_exptl_absorpt_correction_type multi-scan
_exptl_crystal_colour Black
_exptl_crystal_density_diffrn 0.493
_exptl_crystal_density_method 'not measured'
_exptl_crystal_description Plate
_exptl_crystal_F_000 577
_exptl_crystal_size_max 0.11
_exptl_crystal_size_mid 0.10
_exptl_crystal_size_min 0.04
_refine_diff_density_max 1.021
_refine_diff_density_min -0.961
_refine_diff_density_rms 0.062
_refine_ls_abs_structure_details 'Flack H D (1983), Acta Cryst. A39, 876-881'
_refine_ls_abs_structure_Flack 0.48(3)
_refine_ls_extinction_method none
_refine_ls_goodness_of_fit_ref 1.070
_refine_ls_hydrogen_treatment mixed
_refine_ls_matrix_type full
_refine_ls_number_parameters 197
_refine_ls_number_reflns 7221
_refine_ls_number_restraints 20
_refine_ls_restrained_S_all 1.072
_refine_ls_R_factor_all 0.0984
_refine_ls_R_factor_gt 0.0879
_refine_ls_shift/su_max 0.000
_refine_ls_shift/su_mean 0.000
_refine_ls_structure_factor_coef Fsqd
_refine_ls_weighting_details 'calc w=1/[\s^2^(Fo^2^)+(0.1903P)^2^+0.0000P] where P=(Fo^2^+2Fc^2^)/3'
_refine_ls_weighting_scheme calc
_refine_ls_wR_factor_gt 0.2547
_refine_ls_wR_factor_ref 0.2703
_reflns_number_gt 5239
_reflns_number_total 7221
_reflns_threshold_expression >2sigma(I)
_cod_data_source_file ja8b06733_si_002.cif
_cod_data_source_block 1
_cod_depositor_comments
;
The following automatic conversions were performed:

data name '_atom_site_symetry_multiplicity' was replaced with
'_atom_site_symmetry_multiplicity' as specified in the replacement
file
'/home/saulius/struct/COD-crude-data/automatic-downloads/DataCite-retrospective/ACS/depositions/lib/lists/replacement-tags.lst'.

Automatic conversion script
Id: cif_correct_tags 6909 2019-04-08 15:41:33Z antanas 

The following automatic conversions were performed:

data item '_exptl_absorpt_correction_type' value 'Multi-scan' was
changed to 'multi-scan' in accordance with the
/home/saulius/struct/COD-crude-data/automatic-downloads/DataCite-retrospective/ACS/depositions/lib/dictionaries/cif_core.dic
dictionary named 'cif_core.dic' version 2.4.2 last updated on
2011-04-26.

Automatic conversion script
Id: cif_fix_values 6909 2019-04-08 15:41:33Z antanas 
;
_cod_original_sg_symbol_H-M P4
_cod_database_code 4132808

loop_
_symmetry_equiv_pos_as_xyz
'x, y, z'
'-x, -y, z'
'-y, x, z'
'y, -x, z'

loop_
_atom_site_label
_atom_site_type_symbol
_atom_site_fract_x
_atom_site_fract_y
_atom_site_fract_z
_atom_site_U_iso_or_equiv
_atom_site_adp_type
_atom_site_occupancy
_atom_site_symmetry_multiplicity
_atom_site_calc_flag
_atom_site_refinement_flags
C1 C 0.3301(2) 0.4332(2) 0.2509(9) 0.124(2) Uani 1 1 d .
C2 C 0.2465(2) 0.4594(3) 0.2505(9) 0.140(2) Uani 1 1 d .
H1 H 0.2014 0.4264 0.2490 0.168 Uiso 1 1 calc R
C3 C 0.2468(2) 0.5404(3) 0.2528(9) 0.143(2) Uani 1 1 d .
H2 H 0.2017 0.5734 0.2551 0.172 Uiso 1 1 calc R
C4 C 0.3300(2) 0.5668(2) 0.2510(9) 0.123(2) Uani 1 1 d .
C5 C 0.3544(2) 0.3544(2) 0.2530(9) 0.122(2) Uani 1 1 d .
C6 C 0.2906(2) 0.2911(2) 0.2591(9) 0.1177(19) Uani 1 1 d .
C7 C 0.2602(5) 0.2612(5) 0.3399(7) 0.134(2) Uani 1 1 d .
H3 H 0.2785 0.2804 0.3990 0.161 Uiso 1 1 calc R
C8 C 0.2627(5) 0.2616(5) 0.1716(9) 0.158(3) Uani 1 1 d .
H4 H 0.2847 0.2817 0.1148 0.189 Uiso 1 1 calc R
C9 C 0.2036(4) 0.2039(4) 0.3383(5) 0.122(2) Uani 1 1 d .
H5 H 0.1842 0.1842 0.3966 0.147 Uiso 1 1 calc R
C10 C 0.1988(5) 0.1990(5) 0.1650(6) 0.132(3) Uani 1 1 d .
H6 H 0.1788 0.1797 0.1067 0.158 Uiso 1 1 calc R
C11 C 0.1727(2) 0.1727(2) 0.2523(5) 0.0918(12) Uani 1 1 d .
C12 C 0.1086(2) 0.1086(2) 0.2525(5) 0.0948(14) Uani 1 1 d .
C13 C 0.0066(14) 0.0656(5) 0.5476(5) 0.125(4) Uani 0.50 1 d PD
H13 H 0.0115 0.1228 0.5094 0.150 Uiso 0.50 1 d PR
C14 C 0.0008(16) 0.0682(6) 0.6448(5) 0.168(7) Uani 0.50 1 d PD
H14 H 0.0070 0.1263 0.6802 0.202 Uiso 0.50 1 d PR
C15 C 0.0000 0.0000 0.6991(5) 0.119(4) Uani 1 4 d SD
C16 C 0.0000 0.0000 0.8052(4) 0.086(3) Uani 1 4 d SD
C17 C 0.0491(17) 0.0484(17) 0.8586(5) 0.180(9) Uani 0.50 1 d PD
H17 H 0.0909 0.0865 0.8194 0.216 Uiso 0.50 1 d PR
C18 C 0.0511(11) 0.0440(13) 0.9549(6) 0.243(15) Uani 0.50 1 d PD
H18 H 0.0943 0.0804 0.9949 0.292 Uiso 0.50 1 d PR
N1 N 0.38010(18) 0.49998(16) 0.2605(7) 0.1218(15) Uani 1 1 d .
N2 N 0.0000 0.0000 0.4960(5) 0.0728(13) Uani 1 4 d SD
N3 N 0.0000 0.0000 1.0098(5) 0.0728(13) Uani 1 4 d SDU
O1 O 0.5000 0.5000 0.1243(5) 0.0556(15) Uani 0.550(3) 4 d SP
O2 O 0.5000 0.5000 0.4405(6) 0.0556(15) Uani 0.450(3) 4 d SP
O3 O 0.0851(3) 0.0855(3) 0.3319(4) 0.1270(15) Uani 1 1 d .
O4 O 0.0850(3) 0.0850(3) 0.1733(4) 0.1162(13) Uani 1 1 d .
Zn1 Zn 0.0000 0.0000 0.35957(9) 0.0948(6) Uani 1 4 d S
Zn2 Zn 0.0000 0.0000 0.15526(9) 0.0994(5) Uani 1 4 d S
V1 V 0.5000 0.5000 0.23265(19) 0.0627(4) Uani 0.550(3) 4 d SP
V2 V 0.5000 0.5000 0.3181(2) 0.0627(4) Uani 0.450(3) 4 d SP

loop_
_atom_site_aniso_label
_atom_site_aniso_U_11
_atom_site_aniso_U_22
_atom_site_aniso_U_33
_atom_site_aniso_U_23
_atom_site_aniso_U_13
_atom_site_aniso_U_12
C1 0.0580(18) 0.0600(18) 0.255(7) -0.003(5) -0.008(5) -0.0012(14)
C2 0.0580(19) 0.077(2) 0.284(8) -0.016(6) -0.006(5) -0.0069(16)
C3 0.0567(19) 0.077(2) 0.296(8) 0.014(6) -0.008(5) 0.0036(16)
C4 0.0589(18) 0.0592(18) 0.252(7) 0.007(5) -0.003(5) 0.0006(14)
C5 0.0630(19) 0.0595(18) 0.245(7) -0.005(5) -0.013(5) -0.0076(14)
C6 0.070(2) 0.066(2) 0.217(7) -0.008(5) -0.006(5) -0.0039(17)
C7 0.122(5) 0.130(6) 0.150(5) -0.003(5) -0.002(5) -0.049(4)
C8 0.130(6) 0.126(6) 0.217(8) 0.012(6) 0.017(6) -0.067(5)
C9 0.123(5) 0.132(5) 0.111(4) 0.003(4) 0.001(3) -0.046(4)
C10 0.135(6) 0.126(5) 0.135(6) -0.001(4) 0.000(4) -0.050(5)
C11 0.0732(19) 0.075(2) 0.127(4) 0.004(3) 0.003(3) 0.0016(15)
C12 0.079(2) 0.078(2) 0.128(5) 0.014(3) 0.014(3) 0.0064(17)
C13 0.204(13) 0.117(9) 0.054(7) 0.009(5) -0.006(7) -0.012(12)
C14 0.181(16) 0.136(12) 0.187(18) -0.040(11) -0.011(15) 0.004(15)
C15 0.131(8) 0.131(8) 0.094(9) 0.000 0.000 0.000
C16 0.101(5) 0.101(5) 0.056(5) 0.000 0.000 0.000
C17 0.23(2) 0.208(18) 0.100(11) -0.013(12) -0.036(12) -0.139(15)
C18 0.104(13) 0.149(17) 0.48(4) -0.10(2) -0.064(19) -0.019(11)
N1 0.0553(14) 0.0585(15) 0.252(5) -0.003(4) 0.007(4) 0.0001(12)
N2 0.0618(12) 0.0618(12) 0.095(4) 0.000 0.000 0.000
N3 0.0618(12) 0.0618(12) 0.095(4) 0.000 0.000 0.000
O1 0.078(2) 0.078(2) 0.010(3) 0.000 0.000 0.000
O2 0.078(2) 0.078(2) 0.010(3) 0.000 0.000 0.000
O3 0.100(3) 0.092(3) 0.189(5) 0.001(3) -0.002(3) -0.045(2)
O4 0.115(3) 0.115(3) 0.118(3) -0.004(3) -0.003(3) -0.020(2)
Zn1 0.0499(3) 0.0499(3) 0.1847(16) 0.000 0.000 0.000
Zn2 0.0728(5) 0.0728(5) 0.1527(16) 0.000 0.000 0.000
V1 0.0630(5) 0.0630(5) 0.0621(8) 0.000 0.000 0.000
V2 0.0630(5) 0.0630(5) 0.0621(8) 0.000 0.000 0.000

loop_
_atom_type_symbol
_atom_type_description
_atom_type_scat_dispersion_real
_atom_type_scat_dispersion_imag
_atom_type_scat_source
C C 0.0033 0.0016 'International Tables Vol C Tables 4.2.6.8 and 6.1.1.4'
H H 0.0000 0.0000 'International Tables Vol C Tables 4.2.6.8 and 6.1.1.4'
N N 0.0061 0.0033 'International Tables Vol C Tables 4.2.6.8 and 6.1.1.4'
O O 0.0106 0.0060 'International Tables Vol C Tables 4.2.6.8 and 6.1.1.4'
V V 0.3005 0.5294 'International Tables Vol C Tables 4.2.6.8 and 6.1.1.4'
Zn Zn 0.2839 1.4301 'International Tables Vol C Tables 4.2.6.8 and 6.1.1.4'

loop_
_geom_angle_atom_site_label_1
_geom_angle_atom_site_label_2
_geom_angle_atom_site_label_3
_geom_angle
_geom_angle_site_symmetry_1
_geom_angle_site_symmetry_3
C5 C1 N1 125.7(3) . .
C5 C1 C2 124.5(3) . .
N1 C1 C2 109.4(3) . .
C3 C2 C1 107.1(3) . .
C2 C3 C4 107.8(3) . .
C5 C4 N1 125.7(3) 4_565 .
C5 C4 C3 124.8(3) 4_565 .
N1 C4 C3 109.0(3) . .
C4 C5 C1 124.3(4) 3_655 .
C4 C5 C6 118.1(3) 3_655 .
C1 C5 C6 117.6(3) . .
C7 C6 C8 118.5(5) . .
C7 C6 C5 125.6(10) . .
C8 C6 C5 115.9(9) . .
C6 C7 C9 121.4(8) . .
C6 C8 C10 122.6(8) . .
C7 C9 C11 122.5(7) . .
C11 C10 C8 113.5(7) . .
C10 C11 C9 121.4(5) . .
C10 C11 C12 117.1(6) . .
C9 C11 C12 121.5(5) . .
O4 C12 O3 126.6(5) . .
O4 C12 C11 116.8(5) . .
O3 C12 C11 116.6(6) . .
N2 C13 C14 124.4(8) . .
N2 C13 C13 53.7(2) . 3
C14 C13 C13 88.0(13) . 3
N2 C13 C13 53.7(2) . 4
C14 C13 C13 94.0(11) . 4
C13 C13 C13 90.000(4) 3 4
N2 C13 C14 87.1(10) . 4
C14 C13 C14 52.4(8) . 4
C13 C13 C14 92.7(8) 3 4
C13 C13 C14 41.9(6) 4 4
C13 C14 C15 121.7(8) . .
C13 C14 C14 91.7(11) . 3
C15 C14 C14 53.9(2) . 3
C13 C14 C14 85.8(13) . 4
C15 C14 C14 53.9(2) . 4
C14 C14 C14 90.000(5) 3 4
C13 C14 C13 50.1(8) . 3
C15 C14 C13 86.6(10) . 3
C14 C14 C13 41.8(6) 3 3
C14 C14 C13 91.1(8) 4 3
C14 C15 C14 72.2(4) 3 2
C14 C15 C14 112.9(9) 3 4
C14 C15 C14 72.2(4) 2 4
C14 C15 C14 72.2(4) 3 .
C14 C15 C14 112.9(9) 2 .
C14 C15 C14 72.2(4) 4 .
C14 C15 C16 123.5(4) 3 .
C14 C15 C16 123.5(4) 2 .
C14 C15 C16 123.5(4) 4 .
C14 C15 C16 123.5(4) . .
C17 C16 C17 72.9(4) . 4
C17 C16 C17 72.9(4) . 3
C17 C16 C17 114.3(8) 4 3
C17 C16 C17 114.3(8) . 2
C17 C16 C17 72.9(4) 4 2
C17 C16 C17 72.9(4) 3 2
C17 C16 C15 122.8(4) . .
C17 C16 C15 122.8(4) 4 .
C17 C16 C15 122.8(4) 3 .
C17 C16 C15 122.8(4) 2 .
C18 C17 C16 121.6(8) . .
C18 C17 C17 91.5(16) . 3
C16 C17 C17 53.55(19) . 3
C18 C17 C17 86.9(18) . 4
C16 C17 C17 53.55(19) . 4
C17 C17 C17 90.000(6) 3 4
C17 C18 N3 125.0(8) . .
C17 C18 C18 93.0(16) . 4
N3 C18 C18 54.2(2) . 4
C17 C18 C18 88.3(18) . 3
N3 C18 C18 54.2(2) . 3
C18 C18 C18 90.000(7) 4 3
C1 N1 C4 105.6(3) . .
C1 N1 V1 124.6(3) . .
C4 N1 V1 124.6(3) . .
C1 N1 V2 126.1(3) . .
C4 N1 V2 126.1(3) . .
V1 N1 V2 32.75(12) . .
C13 N2 C13 72.7(4) . 4
C13 N2 C13 72.7(4) . 3
C13 N2 C13 113.8(8) 4 3
C13 N2 C13 113.8(8) . 2
C13 N2 C13 72.7(4) 4 2
C13 N2 C13 72.7(4) 3 2
C13 N2 Zn1 123.1(4) . .
C13 N2 Zn1 123.1(4) 4 .
C13 N2 Zn1 123.1(4) 3 .
C13 N2 Zn1 123.1(4) 2 .
C18 N3 C18 71.7(4) 2 4
C18 N3 C18 71.7(4) 2 3
C18 N3 C18 111.8(8) 4 3
C18 N3 C18 111.8(8) 2 .
C18 N3 C18 71.7(4) 4 .
C18 N3 C18 71.7(4) 3 .
C18 N3 Zn2 124.1(4) 2 1_556
C18 N3 Zn2 124.1(4) 4 1_556
C18 N3 Zn2 124.1(4) 3 1_556
C18 N3 Zn2 124.1(4) . 1_556
C12 O3 Zn1 127.3(4) . .
C12 O4 Zn2 124.0(4) . .
N2 Zn1 O3 100.81(17) . 3
N2 Zn1 O3 100.81(17) . .
O3 Zn1 O3 87.98(6) 3 .
N2 Zn1 O3 100.81(17) . 2
O3 Zn1 O3 87.98(6) 3 2
O3 Zn1 O3 158.4(3) . 2
N2 Zn1 O3 100.81(17) . 4
O3 Zn1 O3 158.4(3) 3 4
O3 Zn1 O3 87.98(6) . 4
O3 Zn1 O3 87.98(6) 2 4
N2 Zn1 Zn2 180.000(1) . .
O3 Zn1 Zn2 79.19(17) 3 .
O3 Zn1 Zn2 79.19(17) . .
O3 Zn1 Zn2 79.19(17) 2 .
O3 Zn1 Zn2 79.19(17) 4 .
O4 Zn2 O4 89.12(4) . 3
O4 Zn2 O4 165.7(3) . 2
O4 Zn2 O4 89.12(4) 3 2
O4 Zn2 O4 89.12(4) . 4
O4 Zn2 O4 165.7(3) 3 4
O4 Zn2 O4 89.12(4) 2 4
O4 Zn2 N3 97.13(15) . 1_554
O4 Zn2 N3 97.13(15) 3 1_554
O4 Zn2 N3 97.13(15) 2 1_554
O4 Zn2 N3 97.13(15) 4 1_554
O4 Zn2 Zn1 82.87(15) . .
O4 Zn2 Zn1 82.87(15) 3 .
O4 Zn2 Zn1 82.87(15) 2 .
O4 Zn2 Zn1 82.87(15) 4 .
N3 Zn2 Zn1 180.0 1_554 .
V2 V1 O1 180.000(2) . .
V2 V1 N1 79.1(3) . 4_565
O1 V1 N1 100.9(3) . 4_565
V2 V1 N1 79.1(3) . .
O1 V1 N1 100.9(3) . .
N1 V1 N1 87.93(10) 4_565 .
V2 V1 N1 79.1(3) . 3_655
O1 V1 N1 100.9(3) . 3_655
N1 V1 N1 158.1(5) 4_565 3_655
N1 V1 N1 87.93(10) . 3_655
V2 V1 N1 79.1(3) . 2_665
O1 V1 N1 100.9(3) . 2_665
N1 V1 N1 87.93(10) 4_565 2_665
N1 V1 N1 158.1(5) . 2_665
N1 V1 N1 87.93(10) 3_655 2_665
V1 V2 O2 180.000(2) . .
V1 V2 N1 68.2(2) . 3_655
O2 V2 N1 111.8(2) . 3_655
V1 V2 N1 68.2(2) . .
O2 V2 N1 111.8(2) . .
N1 V2 N1 82.07(16) 3_655 .
V1 V2 N1 68.2(2) . 4_565
O2 V2 N1 111.8(2) . 4_565
N1 V2 N1 136.4(5) 3_655 4_565
N1 V2 N1 82.07(16) . 4_565
V1 V2 N1 68.2(2) . 2_665
O2 V2 N1 111.8(2) . 2_665
N1 V2 N1 82.07(16) 3_655 2_665
N1 V2 N1 136.4(5) . 2_665
N1 V2 N1 82.07(16) 4_565 2_665

loop_
_geom_bond_atom_site_label_1
_geom_bond_atom_site_label_2
_geom_bond_distance
_geom_bond_site_symmetry_2
C1 C5 1.374(5) .
C1 N1 1.394(5) .
C1 C2 1.459(5) .
C2 C3 1.349(6) .
C3 C4 1.454(5) .
C4 C5 1.372(5) 4_565
C4 N1 1.397(5) .
C5 C4 1.372(5) 3_655
C5 C6 1.498(5) .
C6 C7 1.325(13) .
C6 C8 1.388(15) .
C7 C9 1.341(9) .
C8 C10 1.492(9) .
C9 C11 1.397(8) .
C10 C11 1.358(9) .
C11 C12 1.509(6) .
C12 O4 1.230(8) .
C12 O3 1.229(8) .
C13 N2 1.310(7) .
C13 C14 1.350(7) .
C13 C13 1.552(12) 3
C13 C13 1.552(12) 4
C13 C14 2.02(2) 4
C14 C15 1.361(8) .
C14 C14 1.605(13) 3
C14 C14 1.605(13) 4
C14 C13 2.02(2) 3
C15 C14 1.361(8) 3
C15 C14 1.361(8) 2
C15 C14 1.361(8) 4
C15 C16 1.470(7) .
C16 C17 1.366(7) .
C16 C17 1.366(7) 4
C16 C17 1.366(7) 3
C16 C17 1.366(7) 2
C17 C18 1.336(8) .
C17 C17 1.624(12) 3
C17 C17 1.624(12) 4
C18 N3 1.356(8) .
C18 C18 1.588(13) 4
C18 C18 1.588(13) 3
N1 V1 2.033(3) .
N1 V2 2.149(5) .
N2 C13 1.310(7) 4
N2 C13 1.310(7) 3
N2 C13 1.310(7) 2
N2 Zn1 1.890(7) .
N3 C18 1.356(8) 2
N3 C18 1.356(8) 4
N3 C18 1.356(8) 3
N3 Zn2 2.016(7) 1_556
O1 V1 1.501(7) .
O2 V2 1.695(9) .
O3 Zn1 2.044(4) .
O4 Zn2 2.016(5) .
Zn1 O3 2.044(4) 3
Zn1 O3 2.044(4) 2
Zn1 O3 2.044(4) 4
Zn1 Zn2 2.8305(17) .
Zn2 O4 2.016(5) 3
Zn2 O4 2.016(5) 2
Zn2 O4 2.016(5) 4
Zn2 N3 2.016(7) 1_554
V1 V2 1.184(4) .
V1 N1 2.033(3) 4_565
V1 N1 2.033(3) 3_655
V1 N1 2.033(3) 2_665
V2 N1 2.149(5) 3_655
V2 N1 2.149(5) 4_565
V2 N1 2.149(5) 2_665
